data_1555186
loop_
_publ_author_name
'Zhong, Jiaxin'
'He, Haibing'
'Gao, Shuanhu'

_publ_section_title
;
 Exploration of 1,3-dipolar cycloaddition reactions to construct the core
 skeleton of Calyciphylline A-type alkaloids
;
_journal_issue 22
_journal_name_full 'Organic Chemistry Frontiers'
_journal_page_first 3781
_journal_paper_doi 10.1039/C9QO01111K
_journal_volume 6
_journal_year 2019
_chemical_formula_moiety 'C22 H29 N O5'
_chemical_formula_sum 'C22 H29 N O5'
_chemical_formula_weight 387.46
_space_group_crystal_system monoclinic
_space_group_IT_number 14
_space_group_name_Hall '-P 2ybc'
_space_group_name_H-M_alt 'P 1 21/c 1'
_atom_sites_solution_hydrogens geom
_atom_sites_solution_primary dual
_audit_creation_date 2019-05-28
_audit_creation_method
;
Olex2 1.2
(compiled 2018.05.29 svn.r3508 for OlexSys, GUI svn.r5506)
;
_audit_update_record
;
2019-05-30 deposited with the CCDC.	2019-10-02 downloaded from the CCDC.
;
_cell_angle_alpha 90
_cell_angle_beta 97.2940(10)
_cell_angle_gamma 90
_cell_formula_units_Z 8
_cell_length_a 8.38850(10)
_cell_length_b 24.6653(2)
_cell_length_c 19.71480(10)
_cell_measurement_reflns_used 51687
_cell_measurement_temperature 100.00(10)
_cell_measurement_theta_max 74.1980
_cell_measurement_theta_min 4.2220
_cell_volume 4046.08(6)
_computing_cell_refinement 'CrysAlisPro 1.171.39.32a (Rigaku OD, 2017)'
_computing_data_collection 'CrysAlisPro 1.171.39.32a (Rigaku OD, 2017)'
_computing_data_reduction 'CrysAlisPro 1.171.39.32a (Rigaku OD, 2017)'
_computing_molecular_graphics 'Olex2 (Dolomanov et al., 2009)'
_computing_publication_material 'Olex2 (Dolomanov et al., 2009)'
_computing_structure_refinement 'ShelXL (Sheldrick, 2015)'
_computing_structure_solution 'ShelXT (Sheldrick, 2015)'
_diffrn_ambient_environment N~2~
_diffrn_ambient_temperature 100.00(10)
_diffrn_detector 'CCD plate'
_diffrn_measured_fraction_theta_full 0.999
_diffrn_measured_fraction_theta_max 0.993
_diffrn_measurement_details
;
List of Runs (angles in degrees, time in seconds):

  # Type    Start    End  Width  t~exp~   \w     \q     \k     \f   Frames
#--------------------------------------------------------------------------
  1  \w    -23.00  21.00   1.00    1.00    --    0.00 -15.00  85.00   44
  2  \w    -20.00  30.00   1.00    1.00    --    0.00  15.00-104.00   50
  3  \w     68.00 168.00   1.00    1.00    --   95.80  15.00-104.00  100
  4  \w     30.00  80.00   1.00    1.00    --   95.80 -15.00  85.00   50
  5  \w    -32.00  22.00   1.00    1.00    --    0.00  82.00 -30.00   54
  6  \w     30.00  73.00   1.00    1.00    --    0.00  57.00-120.00   43
  7  \w     27.00  86.00   1.00    1.00    --    0.00  82.00 -30.00   59
  8  \w     29.00  89.00   1.00    1.00    --    0.00  38.00-180.00   60
  9  \w    -22.00  72.00   1.00    1.00    --    0.00  57.00 -60.00   94
 10  \w     36.00  87.00   1.00    1.00    --    0.00  57.00-150.00   51
 11  \w     46.00  81.00   1.00    1.00    --    0.00  77.00 150.00   35
 12  \w    -86.00 -50.00   1.00    1.00    --    0.00 -57.00 -30.00   36
 13  \w     12.00  38.00   1.00    1.00    --    0.00  77.00 150.00   26
 14  \w    -21.00   8.00   1.00    1.00    --    0.00  57.00-120.00   29
 15  \w    -17.00  87.00   1.00    1.00    --    0.00  38.00  60.00  104
 16  \w    -30.00  -3.00   1.00    1.00    --    0.00  77.00 150.00   27
 17  \w    -23.00   4.00   1.00    1.00    --    0.00  57.00-150.00   27
 18  \w    -31.00  -5.00   1.00    1.00    --    0.00 -57.00 -30.00   26
 19  \w     20.00  76.00   1.00    1.00    --    0.00  38.00 120.00   56
 20  \w     63.00  96.00   1.00    1.00    --   95.80  82.00 150.00   33
 21  \w     65.00 127.00   1.00    1.00    --   95.80 -82.00 -30.00   62
 22  \w     65.00  91.00   1.00    1.00    --   95.80  77.00 120.00   26
 23  \w    147.00 185.00   1.00    1.00    --   95.80  56.00-163.07   38
 24  \w     72.00 136.00   1.00    1.00    --   95.80  56.00-163.07   64
 25  \w      6.00 127.00   1.00    1.00    --   95.80 -82.00-120.00  121
 26  \w      6.00  73.00   1.00    1.00    --   95.80 -82.00  60.00   67
 27  \w     71.00 185.00   1.00    1.00    --   95.80  61.00  12.50  114
 28  \w     68.00 140.00   1.00    1.00    --   95.80  70.00  86.97   72
 29  \w     66.00  91.00   1.00    1.00    --   95.80  74.00 -58.15   25
 30  \w     70.00 183.00   1.00    1.00    --   95.80  62.00 -27.17  113
 31  \w    154.00 182.00   1.00    1.00    --   95.80  79.00 131.49   28
 32  \w     43.00 125.00   1.00    1.00    --   95.80 -82.00 150.00   82
 33  \w     65.00  90.00   1.00    1.00    --   95.80  77.00 -90.00   25
 34  \w     63.00  89.00   1.00    1.00    --   95.80  82.00  95.93   26
 35  \w    108.00 144.00   1.00    1.00    --   95.80  79.00 131.49   36
 36  \w     63.00  88.00   1.00    1.00    --   95.80  82.00 -90.00   25
 37  \w     65.00  96.00   1.00    1.00    --   95.80  79.00 131.49   31
 38  \w     63.00  88.00   1.00    1.00    --   95.80  82.00-180.00   25
 39  \w     64.00  96.00   1.00    1.00    --   95.80  80.00   6.07   32
 40  \w     63.00 104.00   1.00    1.00    --   95.80  82.00 -60.00   41
 41  \w    136.00 180.00   1.00    1.00    --   95.80  72.00  32.52   44
 42  \w     67.00 133.00   1.00    1.00    --   95.80  72.00  32.52   66
 43  \w     65.00  90.00   1.00    1.00    --   95.80  77.00   0.00   25
 44  \w    148.00 173.00   1.00    1.00    --   95.80  77.00   0.00   25
 45  \w     65.00  93.00   1.00    1.00    --   95.80  76.00-120.29   28
 46  \w     71.00 110.00   1.00    1.00    --   95.80  61.00-150.00   39
 47  \w     73.00 185.00   1.00    1.00    --   95.80  52.00  84.31  112
 48  \w     67.00  93.00   1.00    1.00    --   95.80  72.00 119.21   26
 49  \w     65.00  90.00   1.00    1.00    --   95.80  77.00-180.00   25
 50  \w     63.00  88.00   1.00    1.00    --   95.80  82.00-150.00   25
 51  \w     72.00 108.00   1.00    1.00    --   95.80  61.00 -60.00   36
 52  \w    129.00 155.00   1.00    1.00    --   95.80  61.00 -60.00   26
 53  \w     63.00  89.00   1.00    1.00    --   95.80  82.00  30.00   26
 54  \w     71.00  96.00   1.00    1.00    --   95.80  61.00 120.00   25
 55  \w     65.00  91.00   1.00    1.00    --   95.80  77.00  60.00   26
 56  \w     63.00  88.00   1.00    1.00    --   95.80  82.00 120.00   25
 57  \w    109.00 182.00   1.00    1.00    --   95.80  82.00 120.00   73
 58  \w     75.00 116.00   1.00    1.00    --   95.80  47.00 -88.58   41
 59  \w    136.00 162.00   1.00    1.00    --   95.80  77.00-131.74   26
 60  \w     68.00 154.00   1.00    1.00    --   95.80  70.00  -9.72   86
 61  \w     68.00 104.00   1.00    1.00    --   95.80  69.00 156.39   36
 62  \w    137.00 179.00   1.00    1.00    --   95.80  69.00 156.39   42
 63  \w     65.00 119.00   1.00    1.00    --   95.80  77.00-131.74   54
 64  \w     63.00  88.00   1.00    1.00    --   95.80  81.00-112.25   25
 65  \w    119.00 185.00   1.00    1.00    --   95.80  81.00-112.25   66
 66  \w     65.00  90.00   1.00    1.00    --   95.80  77.00-150.00   25
 67  \w     61.00 128.00   1.00    1.00    --   95.80 -82.00  30.00   67
 68  \w     96.00 127.00   1.00    1.00    --   95.80 -82.00  90.00   31
 69  \w     65.00  90.00   1.00    1.00    --   95.80  77.00  90.00   25
 70  \w    157.00 183.00   1.00    1.00    --   95.80  61.00  60.00   26
 71  \w     52.00  77.00   1.00    1.00    --   95.80 -82.00  90.00   25
 72  \w     71.00 185.00   1.00    1.00    --   95.80  59.00 -91.18  114
 73  \w     65.00  90.00   1.00    1.00    --   95.80  77.00 -30.00   25
 74  \w    111.00 178.00   1.00    1.00    --   95.80  82.00  95.93   67
 75  \w     75.00 118.00   1.00    1.00    --   95.80  61.00  60.00   43
 76  \w     63.00  88.00   1.00    1.00    --   95.80  82.00  60.00   25
 77  \w    100.00 126.00   1.00    1.00    --   95.80 -82.00  60.00   26
 78  \w    132.00 157.00   1.00    1.00    --   95.80  82.00  90.00   25
 79  \w     73.00 113.00   1.00    1.00    --   95.80 -61.00-150.00   40
 80  \w     63.00  89.00   1.00    1.00    --   95.80  82.00  90.00   26
;
_diffrn_measurement_device 'four-circle diffractometer'
_diffrn_measurement_device_type 'XtaLAB AFC12 (RINC): Kappa dual home/near'
_diffrn_measurement_method '\w scans'
_diffrn_orient_matrix_type 'CrysAlisPro convention (1999,Acta A55,543-557)'
_diffrn_orient_matrix_UB_11 0.1124721000
_diffrn_orient_matrix_UB_12 -0.0126103000
_diffrn_orient_matrix_UB_13 0.0660758000
_diffrn_orient_matrix_UB_21 -0.1442387000
_diffrn_orient_matrix_UB_22 0.0021461000
_diffrn_orient_matrix_UB_23 0.0410822000
_diffrn_orient_matrix_UB_31 -0.0283952000
_diffrn_orient_matrix_UB_32 -0.0611680000
_diffrn_orient_matrix_UB_33 -0.0122409000
_diffrn_radiation_monochromator graphite
_diffrn_radiation_probe x-ray
_diffrn_radiation_type CuK\a
_diffrn_radiation_wavelength 1.54184
_diffrn_reflns_av_R_equivalents 0.0691
_diffrn_reflns_av_unetI/netI 0.0252
_diffrn_reflns_Laue_measured_fraction_full 0.999
_diffrn_reflns_Laue_measured_fraction_max 0.993
_diffrn_reflns_limit_h_max 10
_diffrn_reflns_limit_h_min -10
_diffrn_reflns_limit_k_max 29
_diffrn_reflns_limit_k_min -29
_diffrn_reflns_limit_l_max 24
_diffrn_reflns_limit_l_min -24
_diffrn_reflns_number 111799
_diffrn_reflns_point_group_measured_fraction_full 0.999
_diffrn_reflns_point_group_measured_fraction_max 0.993
_diffrn_reflns_theta_full 67.684
_diffrn_reflns_theta_max 74.550
_diffrn_reflns_theta_min 3.584
_diffrn_source 'fine-focus sealed X-ray tube'
_diffrn_source_type 'Enhance (Cu) X-ray Source'
_exptl_absorpt_coefficient_mu 0.730
_exptl_absorpt_correction_T_max 1.00000
_exptl_absorpt_correction_T_min 0.14674
_exptl_absorpt_correction_type multi-scan
_exptl_absorpt_process_details
;
CrysAlisPro 1.171.39.32a (Rigaku Oxford Diffraction, 2017)
Empirical absorption correction using spherical harmonics,
 implemented in SCALE3 ABSPACK scaling algorithm.
;
_exptl_crystal_colour 'clear light colourless'
_exptl_crystal_colour_lustre clear
_exptl_crystal_colour_modifier light
_exptl_crystal_colour_primary colourless
_exptl_crystal_density_diffrn 1.272
_exptl_crystal_description block
_exptl_crystal_F_000 1664
_exptl_crystal_size_max 0.38
_exptl_crystal_size_mid 0.36
_exptl_crystal_size_min 0.35
_refine_diff_density_max 0.386
_refine_diff_density_min -0.354
_refine_diff_density_rms 0.048
_refine_ls_extinction_method none
_refine_ls_goodness_of_fit_ref 1.040
_refine_ls_hydrogen_treatment constr
_refine_ls_matrix_type full
_refine_ls_number_parameters 511
_refine_ls_number_reflns 8240
_refine_ls_number_restraints 0
_refine_ls_restrained_S_all 1.040
_refine_ls_R_factor_all 0.0458
_refine_ls_R_factor_gt 0.0435
_refine_ls_shift/su_max 0.001
_refine_ls_shift/su_mean 0.000
_refine_ls_structure_factor_coef Fsqd
_refine_ls_weighting_details 'w=1/[\s^2^(Fo^2^)+(0.0457P)^2^+2.0556P] where P=(Fo^2^+2Fc^2^)/3'
_refine_ls_weighting_scheme calc
_refine_ls_wR_factor_gt 0.1068
_refine_ls_wR_factor_ref 0.1084
_reflns_Friedel_coverage 0.000
_reflns_number_gt 7769
_reflns_number_total 8240
_reflns_threshold_expression 'I > 2\s(I)'
_cod_data_source_file c9qo01111k3.cif
_cod_data_source_block exp_858
_cod_depositor_comments
;

2022-05-15
Z value and formula fixed to values more according to usual
chemical conventions.                 miguel
;
_cod_original_formula_sum 'C44 H58 N2 O10'
_cod_original_formula_weight 774.92
_cod_original_formula_moiety '2(C22 H29 N O5)'
_cod_original_formula_units_Z 4
_cod_database_code 1555186
_shelx_shelxl_version_number 2016/6
_shelx_space_group_comment
;
The symmetry employed for this shelxl refinement is uniquely defined
by the following loop, which should always be used as a source of
symmetry information in preference to the above space-group names.
They are only intended as comments.
;
_reflns_odcompleteness_completeness 99.95
_reflns_odcompleteness_iscentric 1
_reflns_odcompleteness_theta 66.97
_olex2_refinement_description
;
1. Fixed Uiso
 At 1.2 times of:
  All C(H) groups, All C(H,H) groups
 At 1.5 times of:
  All C(H,H,H) groups, All O(H) groups
2.a Ternary CH refined with riding coordinates:
 C9(H9), C11(H11), C14(H14), C30(H30), C32(H32), C35(H35)
2.b Secondary CH2 refined with riding coordinates:
 C7(H7A,H7B), C12(H12A,H12B), C13(H13A,H13B), C16(H16A,H16B), C17(H17A,H17B),
 C18(H18A,H18B), C21(H21A,H21B), C29(H29A,H29B), C36(H36A,H36B), C37(H37A,H37B),
  C39(H39A,H39B), C40(H40A,H40B), C41(H41A,H41B), C43(H43A,H43B)
2.c Aromatic/amide H refined with riding coordinates:
 C1(H1), C2(H2A), C3(H3), C4(H4), C5(H5), C23(H23), C24(H24), C25(H25),
 C26(H26), C27(H27)
2.d Idealised Me refined as rotating group:
 C20(H20A,H20B,H20C), C22(H22A,H22B,H22C), C42(H42A,H42B,H42C), C44(H44A,H44B,
 H44C)
2.e Idealised tetrahedral OH refined as rotating group:
 O2(H2), O7(H7)
;
_olex2_submission_special_instructions 'No special instructions were received'
_oxdiff_exptl_absorpt_empirical_details
;
Empirical correction (ABSPACK) includes:
- Absorption correction using spherical harmonics
- Frame scaling
;
_oxdiff_exptl_absorpt_empirical_full_max 6.662
_oxdiff_exptl_absorpt_empirical_full_min 0.527

loop_
_space_group_symop_operation_xyz
'x, y, z'
'-x, y+1/2, -z+1/2'
'-x, -y, -z'
'x, -y-1/2, z-1/2'

loop_
_atom_site_label
_atom_site_type_symbol
_atom_site_fract_x
_atom_site_fract_y
_atom_site_fract_z
_atom_site_U_iso_or_equiv
_atom_site_adp_type
_atom_site_occupancy
_atom_site_site_symmetry_order
_atom_site_calc_flag
_atom_site_refinement_flags_posn
O1 O 0.13301(11) 0.56976(4) 0.18074(4) 0.02240(19) Uani 1 1 d .
O2 O 0.34064(10) 0.56490(4) 0.32154(4) 0.01945(19) Uani 1 1 d .
H2 H 0.359781 0.595753 0.335811 0.029 Uiso 1 1 calc GR
O3 O 0.79346(12) 0.43731(4) 0.26026(5) 0.0313(2) Uani 1 1 d .
O4 O 0.73632(10) 0.46785(4) 0.42060(5) 0.0248(2) Uani 1 1 d .
O5 O 0.62185(12) 0.42906(4) 0.51186(5) 0.0304(2) Uani 1 1 d .
N1 N 0.25478(13) 0.48689(4) 0.19992(5) 0.0200(2) Uani 1 1 d .
C1 C 0.2399(3) 0.47162(7) 0.04812(9) 0.0555(6) Uani 1 1 d .
H1 H 0.227126 0.508429 0.056141 0.067 Uiso 1 1 calc R
C2 C 0.3026(3) 0.45517(8) -0.01025(9) 0.0667(7) Uani 1 1 d .
H2A H 0.333853 0.480850 -0.040487 0.080 Uiso 1 1 calc R
C3 C 0.3186(3) 0.40089(8) -0.02339(9) 0.0498(5) Uani 1 1 d .
H3 H 0.356167 0.389614 -0.063489 0.060 Uiso 1 1 calc R
C4 C 0.27886(19) 0.36358(7) 0.02287(9) 0.0374(4) Uani 1 1 d .
H4 H 0.292302 0.326844 0.014626 0.045 Uiso 1 1 calc R
C5 C 0.21844(17) 0.37995(6) 0.08229(8) 0.0296(3) Uani 1 1 d .
H5 H 0.193265 0.354136 0.113630 0.036 Uiso 1 1 calc R
C6 C 0.19582(18) 0.43418(6) 0.09480(7) 0.0262(3) Uani 1 1 d .
C7 C 0.13403(17) 0.45359(6) 0.15930(7) 0.0257(3) Uani 1 1 d .
H7A H 0.036812 0.474644 0.147433 0.031 Uiso 1 1 calc R
H7B H 0.107711 0.422609 0.186070 0.031 Uiso 1 1 calc R
C8 C 0.24454(15) 0.54054(5) 0.20708(6) 0.0184(2) Uani 1 1 d .
C9 C 0.39048(14) 0.55950(5) 0.25572(6) 0.0173(2) Uani 1 1 d .
H9 H 0.431270 0.594037 0.240387 0.021 Uiso 1 1 calc R
C10 C 0.51265(15) 0.51340(5) 0.24981(6) 0.0180(2) Uani 1 1 d .
C11 C 0.40067(15) 0.46314(5) 0.23785(6) 0.0198(3) Uani 1 1 d .
H11 H 0.447592 0.436768 0.208910 0.024 Uiso 1 1 calc R
C12 C 0.36009(16) 0.43530(5) 0.30277(7) 0.0219(3) Uani 1 1 d .
H12A H 0.289722 0.458458 0.325405 0.026 Uiso 1 1 calc R
H12B H 0.303721 0.401625 0.290764 0.026 Uiso 1 1 calc R
C13 C 0.51198(16) 0.42355(5) 0.35118(7) 0.0224(3) Uani 1 1 d .
H13A H 0.485182 0.404298 0.391118 0.027 Uiso 1 1 calc R
H13B H 0.583867 0.400994 0.328537 0.027 Uiso 1 1 calc R
C14 C 0.59344(14) 0.47681(5) 0.37261(6) 0.0194(2) Uani 1 1 d .
H14 H 0.518457 0.499179 0.394762 0.023 Uiso 1 1 calc R
C15 C 0.64718(14) 0.50915(5) 0.31192(6) 0.0187(2) Uani 1 1 d .
C16 C 0.71418(15) 0.56523(5) 0.33626(7) 0.0229(3) Uani 1 1 d .
H16A H 0.695614 0.591496 0.299486 0.027 Uiso 1 1 calc R
H16B H 0.661980 0.577946 0.374457 0.027 Uiso 1 1 calc R
C17 C 0.89578(16) 0.55784(6) 0.35820(8) 0.0298(3) Uani 1 1 d .
H17A H 0.953576 0.591194 0.352123 0.036 Uiso 1 1 calc R
H17B H 0.916866 0.546808 0.405718 0.036 Uiso 1 1 calc R
C18 C 0.94437(17) 0.51360(7) 0.31123(9) 0.0371(4) Uani 1 1 d .
H18A H 0.982392 0.529376 0.271174 0.044 Uiso 1 1 calc R
H18B H 1.029464 0.491451 0.334895 0.044 Uiso 1 1 calc R
C19 C 0.79652(16) 0.47995(5) 0.29086(7) 0.0243(3) Uani 1 1 d .
C20 C 0.58556(16) 0.52497(5) 0.18302(7) 0.0240(3) Uani 1 1 d .
H20A H 0.501839 0.535920 0.147917 0.036 Uiso 1 1 calc GR
H20B H 0.636288 0.492748 0.168814 0.036 Uiso 1 1 calc GR
H20C H 0.663787 0.553434 0.190888 0.036 Uiso 1 1 calc GR
C21 C 0.71178(17) 0.47182(6) 0.48951(7) 0.0285(3) Uani 1 1 d .
H21A H 0.815486 0.472947 0.517542 0.034 Uiso 1 1 calc R
H21B H 0.657036 0.505676 0.496218 0.034 Uiso 1 1 calc R
C22 C 0.7063(2) 0.37883(7) 0.51409(8) 0.0398(4) Uani 1 1 d .
H22A H 0.725025 0.368872 0.468698 0.060 Uiso 1 1 calc GR
H22B H 0.643349 0.351229 0.532458 0.060 Uiso 1 1 calc GR
H22C H 0.807279 0.382541 0.542607 0.060 Uiso 1 1 calc GR
O6 O 0.59886(11) 0.17220(4) 0.15835(5) 0.02204(19) Uani 1 1 d .
O7 O 0.81123(11) 0.17648(4) 0.29729(4) 0.01987(19) Uani 1 1 d .
H7 H 0.823486 0.144636 0.308740 0.030 Uiso 1 1 calc GR
O8 O 1.24618(12) 0.31245(4) 0.23929(5) 0.0286(2) Uani 1 1 d .
O9 O 1.19162(11) 0.27999(4) 0.39721(5) 0.0284(2) Uani 1 1 d .
O10 O 1.09274(14) 0.33166(5) 0.48319(6) 0.0372(3) Uani 1 1 d .
N2 N 0.72000(12) 0.25534(4) 0.17381(5) 0.0203(2) Uani 1 1 d .
C23 C 0.72102(19) 0.36935(6) 0.08573(7) 0.0306(3) Uani 1 1 d .
H23 H 0.713887 0.387363 0.126683 0.037 Uiso 1 1 calc R
C24 C 0.7907(2) 0.39507(7) 0.03413(8) 0.0406(4) Uani 1 1 d .
H24 H 0.831903 0.429918 0.041040 0.049 Uiso 1 1 calc R
C25 C 0.7991(2) 0.36914(8) -0.02730(8) 0.0431(4) Uani 1 1 d .
H25 H 0.845424 0.386503 -0.061831 0.052 Uiso 1 1 calc R
C26 C 0.73830(19) 0.31708(7) -0.03738(8) 0.0384(4) Uani 1 1 d .
H26 H 0.742145 0.299673 -0.078989 0.046 Uiso 1 1 calc R
C27 C 0.67176(17) 0.29100(6) 0.01462(7) 0.0303(3) Uani 1 1 d .
H27 H 0.633277 0.255787 0.008010 0.036 Uiso 1 1 calc R
C28 C 0.66194(15) 0.31693(5) 0.07654(7) 0.0230(3) Uani 1 1 d .
C29 C 0.59492(16) 0.28765(5) 0.13385(7) 0.0241(3) Uani 1 1 d .
H29A H 0.552014 0.313844 0.163457 0.029 Uiso 1 1 calc R
H29B H 0.507770 0.264106 0.114995 0.029 Uiso 1 1 calc R
C30 C 0.86152(15) 0.28035(5) 0.21338(7) 0.0201(3) Uani 1 1 d .
H30 H 0.907900 0.307609 0.185480 0.024 Uiso 1 1 calc R
C31 C 0.71075(15) 0.20190(5) 0.18285(6) 0.0183(2) Uani 1 1 d .
C32 C 0.85883(14) 0.18375(5) 0.23135(6) 0.0173(2) Uani 1 1 d .
H32 H 0.902596 0.149983 0.215148 0.021 Uiso 1 1 calc R
C33 C 0.97739(14) 0.23129(5) 0.22621(6) 0.0175(2) Uani 1 1 d .
C34 C 1.10877(14) 0.23754(5) 0.28926(6) 0.0181(2) Uani 1 1 d .
C35 C 1.05017(15) 0.26919(5) 0.34957(7) 0.0214(3) Uani 1 1 d .
H35 H 0.978351 0.245678 0.371900 0.026 Uiso 1 1 calc R
C36 C 0.96073(16) 0.32117(5) 0.32743(7) 0.0255(3) Uani 1 1 d .
H36A H 0.928459 0.339594 0.366971 0.031 Uiso 1 1 calc R
H36B H 1.030048 0.345251 0.305536 0.031 Uiso 1 1 calc R
C37 C 0.81353(15) 0.30663(5) 0.27775(7) 0.0239(3) Uani 1 1 d .
H37A H 0.751512 0.339144 0.265414 0.029 Uiso 1 1 calc R
H37B H 0.746310 0.281826 0.299678 0.029 Uiso 1 1 calc R
C38 C 1.25433(15) 0.26930(5) 0.26877(7) 0.0231(3) Uani 1 1 d .
C39 C 1.40667(17) 0.23789(7) 0.28880(9) 0.0351(3) Uani 1 1 d .
H39A H 1.488495 0.261111 0.312814 0.042 Uiso 1 1 calc R
H39B H 1.446980 0.223318 0.248558 0.042 Uiso 1 1 calc R
C40 C 1.36429(16) 0.19213(6) 0.33521(7) 0.0270(3) Uani 1 1 d .
H40A H 1.385502 0.202650 0.382913 0.032 Uiso 1 1 calc R
H40B H 1.425614 0.159723 0.328167 0.032 Uiso 1 1 calc R
C41 C 1.18336(15) 0.18245(5) 0.31414(7) 0.0210(3) Uani 1 1 d .
H41A H 1.133696 0.169244 0.352792 0.025 Uiso 1 1 calc R
H41B H 1.166941 0.155785 0.277767 0.025 Uiso 1 1 calc R
C42 C 1.05454(16) 0.22074(5) 0.16015(6) 0.0225(3) Uani 1 1 d .
H42A H 0.973086 0.209379 0.124332 0.034 Uiso 1 1 calc GR
H42B H 1.134449 0.192855 0.168512 0.034 Uiso 1 1 calc GR
H42C H 1.103933 0.253456 0.146645 0.034 Uiso 1 1 calc GR
C43 C 1.16626(19) 0.28356(7) 0.46619(7) 0.0346(3) Uani 1 1 d .
H43A H 1.099968 0.253246 0.476741 0.042 Uiso 1 1 calc R
H43B H 1.269033 0.280228 0.494588 0.042 Uiso 1 1 calc R
C44 C 1.1867(3) 0.37855(8) 0.47451(11) 0.0554(5) Uani 1 1 d .
H44A H 1.203020 0.381779 0.427352 0.083 Uiso 1 1 calc GR
H44B H 1.288864 0.375381 0.502319 0.083 Uiso 1 1 calc GR
H44C H 1.131716 0.410130 0.487992 0.083 Uiso 1 1 calc GR

loop_
_atom_site_aniso_label
_atom_site_aniso_U_11
_atom_site_aniso_U_22
_atom_site_aniso_U_33
_atom_site_aniso_U_23
_atom_site_aniso_U_13
_atom_site_aniso_U_12
O1 0.0250(4) 0.0214(5) 0.0209(4) 0.0006(3) 0.0030(3) 0.0035(4)
O2 0.0233(4) 0.0187(4) 0.0178(4) -0.0029(3) 0.0079(3) 0.0018(3)
O3 0.0347(5) 0.0232(5) 0.0395(6) 0.0033(4) 0.0186(4) 0.0098(4)
O4 0.0187(4) 0.0301(5) 0.0261(5) 0.0091(4) 0.0045(4) 0.0021(4)
O5 0.0337(5) 0.0350(6) 0.0240(5) 0.0053(4) 0.0096(4) -0.0006(4)
N1 0.0248(5) 0.0172(5) 0.0185(5) -0.0017(4) 0.0049(4) -0.0006(4)
C1 0.1188(18) 0.0232(8) 0.0282(8) -0.0003(6) 0.0230(10) 0.0018(9)
C2 0.134(2) 0.0414(11) 0.0303(9) 0.0006(8) 0.0305(11) -0.0060(12)
C3 0.0747(13) 0.0478(11) 0.0289(8) -0.0138(7) 0.0148(8) -0.0015(9)
C4 0.0384(8) 0.0277(8) 0.0454(9) -0.0146(7) 0.0035(7) 0.0032(6)
C5 0.0315(7) 0.0218(7) 0.0351(7) -0.0007(6) 0.0021(6) -0.0008(5)
C6 0.0366(7) 0.0210(7) 0.0205(6) -0.0025(5) 0.0012(5) -0.0018(5)
C7 0.0315(7) 0.0220(7) 0.0233(6) -0.0036(5) 0.0025(5) -0.0048(5)
C8 0.0240(6) 0.0175(6) 0.0153(5) -0.0002(4) 0.0091(5) -0.0004(5)
C9 0.0208(6) 0.0150(6) 0.0173(6) 0.0008(4) 0.0072(4) 0.0013(4)
C10 0.0218(6) 0.0146(6) 0.0194(6) 0.0010(4) 0.0099(5) 0.0015(5)
C11 0.0250(6) 0.0148(6) 0.0208(6) -0.0019(5) 0.0073(5) 0.0014(5)
C12 0.0247(6) 0.0162(6) 0.0257(6) 0.0019(5) 0.0072(5) -0.0032(5)
C13 0.0256(6) 0.0176(6) 0.0257(6) 0.0058(5) 0.0092(5) 0.0007(5)
C14 0.0177(6) 0.0198(6) 0.0218(6) 0.0049(5) 0.0065(5) 0.0024(5)
C15 0.0184(6) 0.0159(6) 0.0235(6) 0.0023(5) 0.0094(5) 0.0018(5)
C16 0.0216(6) 0.0191(6) 0.0284(7) 0.0026(5) 0.0052(5) -0.0014(5)
C17 0.0205(6) 0.0286(8) 0.0405(8) 0.0056(6) 0.0050(6) -0.0049(5)
C18 0.0212(7) 0.0430(9) 0.0497(9) 0.0018(7) 0.0150(6) 0.0003(6)
C19 0.0236(6) 0.0231(7) 0.0287(7) 0.0078(5) 0.0136(5) 0.0056(5)
C20 0.0295(7) 0.0227(7) 0.0228(6) 0.0030(5) 0.0147(5) 0.0032(5)
C21 0.0303(7) 0.0295(8) 0.0250(7) 0.0020(5) 0.0010(5) -0.0019(6)
C22 0.0503(10) 0.0349(9) 0.0344(8) 0.0147(7) 0.0063(7) 0.0031(7)
O6 0.0238(4) 0.0189(5) 0.0236(4) -0.0007(3) 0.0035(3) -0.0035(3)
O7 0.0251(4) 0.0178(4) 0.0182(4) 0.0017(3) 0.0088(3) -0.0028(3)
O8 0.0306(5) 0.0210(5) 0.0358(5) 0.0013(4) 0.0106(4) -0.0076(4)
O9 0.0227(5) 0.0342(6) 0.0285(5) -0.0127(4) 0.0040(4) -0.0007(4)
O10 0.0436(6) 0.0371(6) 0.0339(6) -0.0121(5) 0.0170(5) -0.0040(5)
N2 0.0203(5) 0.0168(5) 0.0243(5) 0.0025(4) 0.0041(4) -0.0007(4)
C23 0.0403(8) 0.0247(7) 0.0257(7) 0.0053(5) 0.0002(6) -0.0005(6)
C24 0.0441(9) 0.0358(9) 0.0397(9) 0.0166(7) -0.0029(7) -0.0106(7)
C25 0.0381(9) 0.0598(11) 0.0327(8) 0.0221(8) 0.0096(7) 0.0013(8)
C26 0.0384(8) 0.0531(10) 0.0247(7) 0.0034(7) 0.0086(6) 0.0136(7)
C27 0.0318(7) 0.0296(8) 0.0298(7) -0.0008(6) 0.0049(6) 0.0057(6)
C28 0.0226(6) 0.0223(7) 0.0242(6) 0.0044(5) 0.0034(5) 0.0041(5)
C29 0.0228(6) 0.0222(7) 0.0275(7) 0.0043(5) 0.0045(5) 0.0024(5)
C30 0.0202(6) 0.0140(6) 0.0268(6) 0.0019(5) 0.0054(5) -0.0021(5)
C31 0.0224(6) 0.0170(6) 0.0172(5) 0.0001(4) 0.0084(5) -0.0007(5)
C32 0.0216(6) 0.0132(6) 0.0183(6) -0.0005(4) 0.0075(5) -0.0015(4)
C33 0.0193(6) 0.0137(6) 0.0211(6) 0.0001(4) 0.0085(5) -0.0013(4)
C34 0.0178(6) 0.0153(6) 0.0226(6) -0.0014(5) 0.0083(5) -0.0014(4)
C35 0.0187(6) 0.0213(6) 0.0254(6) -0.0066(5) 0.0071(5) -0.0024(5)
C36 0.0235(6) 0.0194(7) 0.0346(7) -0.0092(5) 0.0081(5) -0.0006(5)
C37 0.0213(6) 0.0162(6) 0.0351(7) -0.0044(5) 0.0069(5) 0.0021(5)
C38 0.0217(6) 0.0222(7) 0.0270(6) -0.0032(5) 0.0100(5) -0.0039(5)
C39 0.0203(7) 0.0384(9) 0.0492(9) 0.0076(7) 0.0147(6) 0.0011(6)
C40 0.0204(6) 0.0279(7) 0.0334(7) 0.0002(6) 0.0069(5) 0.0041(5)
C41 0.0215(6) 0.0188(6) 0.0236(6) -0.0004(5) 0.0063(5) 0.0011(5)
C42 0.0252(6) 0.0219(6) 0.0225(6) 0.0003(5) 0.0111(5) -0.0017(5)
C43 0.0382(8) 0.0378(9) 0.0275(7) -0.0082(6) 0.0028(6) 0.0017(7)
C44 0.0715(13) 0.0434(11) 0.0554(11) -0.0267(9) 0.0235(10) -0.0206(9)

loop_
_atom_type_symbol
_atom_type_description
_atom_type_scat_dispersion_real
_atom_type_scat_dispersion_imag
_atom_type_scat_source
C C 0.0181 0.0091 'International Tables Vol C Tables 4.2.6.8 and 6.1.1.4'
H H 0.0000 0.0000 'International Tables Vol C Tables 4.2.6.8 and 6.1.1.4'
N N 0.0311 0.0180 'International Tables Vol C Tables 4.2.6.8 and 6.1.1.4'
O O 0.0492 0.0322 'International Tables Vol C Tables 4.2.6.8 and 6.1.1.4'

loop_
_geom_angle_atom_site_label_1
_geom_angle_atom_site_label_2
_geom_angle_atom_site_label_3
_geom_angle
C9 O2 H2 109.5
C21 O4 C14 114.29(10)
C21 O5 C22 112.29(11)
C7 N1 C11 121.89(10)
C8 N1 C7 124.44(11)
C8 N1 C11 113.66(10)
C2 C1 H1 119.4
C2 C1 C6 121.17(16)
C6 C1 H1 119.4
C1 C2 H2A 120.0
C3 C2 C1 119.91(18)
C3 C2 H2A 120.0
C2 C3 H3 120.2
C4 C3 C2 119.51(16)
C4 C3 H3 120.2
C3 C4 H4 119.6
C3 C4 C5 120.76(15)
C5 C4 H4 119.6
C4 C5 H5 119.8
C6 C5 C4 120.31(14)
C6 C5 H5 119.8
C1 C6 C7 119.77(13)
C5 C6 C1 118.26(14)
C5 C6 C7 121.88(13)
N1 C7 C6 110.57(11)
N1 C7 H7A 109.5
N1 C7 H7B 109.5
C6 C7 H7A 109.5
C6 C7 H7B 109.5
H7A C7 H7B 108.1
O1 C8 N1 125.92(12)
O1 C8 C9 125.84(11)
N1 C8 C9 108.20(10)
O2 C9 C8 107.27(9)
O2 C9 H9 110.8
O2 C9 C10 114.42(10)
C8 C9 H9 110.8
C8 C9 C10 102.32(9)
C10 C9 H9 110.8
C9 C10 C11 101.80(9)
C9 C10 C15 114.27(10)
C9 C10 C20 105.44(10)
C11 C10 C15 115.35(10)
C20 C10 C11 108.33(10)
C20 C10 C15 110.84(10)
N1 C11 C10 101.94(9)
N1 C11 H11 109.7
N1 C11 C12 110.17(10)
C10 C11 H11 109.7
C12 C11 C10 115.19(10)
C12 C11 H11 109.7
C11 C12 H12A 109.5
C11 C12 H12B 109.5
H12A C12 H12B 108.1
C13 C12 C11 110.70(10)
C13 C12 H12A 109.5
C13 C12 H12B 109.5
C12 C13 H13A 109.9
C12 C13 H13B 109.9
H13A C13 H13B 108.3
C14 C13 C12 108.80(10)
C14 C13 H13A 109.9
C14 C13 H13B 109.9
O4 C14 C13 110.89(10)
O4 C14 H14 108.7
O4 C14 C15 106.57(9)
C13 C14 H14 108.7
C13 C14 C15 113.29(10)
C15 C14 H14 108.7
C14 C15 C10 112.82(10)
C16 C15 C10 112.43(10)
C16 C15 C14 110.50(10)
C16 C15 C19 103.00(10)
C19 C15 C10 110.52(10)
C19 C15 C14 106.99(10)
C15 C16 H16A 110.4
C15 C16 H16B 110.4
H16A C16 H16B 108.6
C17 C16 C15 106.78(11)
C17 C16 H16A 110.4
C17 C16 H16B 110.4
C16 C17 H17A 110.9
C16 C17 H17B 110.9
H17A C17 H17B 108.9
C18 C17 C16 104.24(12)
C18 C17 H17A 110.9
C18 C17 H17B 110.9
C17 C18 H18A 110.4
C17 C18 H18B 110.4
H18A C18 H18B 108.6
C19 C18 C17 106.44(11)
C19 C18 H18A 110.4
C19 C18 H18B 110.4
O3 C19 C15 124.84(12)
O3 C19 C18 125.23(12)
C18 C19 C15 109.87(11)
C10 C20 H20A 109.5
C10 C20 H20B 109.5
C10 C20 H20C 109.5
H20A C20 H20B 109.5
H20A C20 H20C 109.5
H20B C20 H20C 109.5
O4 C21 H21A 108.8
O4 C21 H21B 108.8
O5 C21 O4 113.78(11)
O5 C21 H21A 108.8
O5 C21 H21B 108.8
H21A C21 H21B 107.7
O5 C22 H22A 109.5
O5 C22 H22B 109.5
O5 C22 H22C 109.5
H22A C22 H22B 109.5
H22A C22 H22C 109.5
H22B C22 H22C 109.5
C32 O7 H7 109.5
C43 O9 C35 115.38(10)
C43 O10 C44 113.16(13)
C29 N2 C30 122.13(10)
C31 N2 C29 124.03(11)
C31 N2 C30 113.60(10)
C24 C23 H23 119.8
C28 C23 H23 119.8
C28 C23 C24 120.39(14)
C23 C24 H24 119.9
C25 C24 C23 120.30(16)
C25 C24 H24 119.9
C24 C25 H25 120.1
C24 C25 C26 119.76(14)
C26 C25 H25 120.1
C25 C26 H26 120.0
C27 C26 C25 119.93(15)
C27 C26 H26 120.0
C26 C27 H27 119.7
C26 C27 C28 120.69(15)
C28 C27 H27 119.7
C23 C28 C27 118.91(13)
C23 C28 C29 120.58(12)
C27 C28 C29 120.46(13)
N2 C29 C28 110.71(10)
N2 C29 H29A 109.5
N2 C29 H29B 109.5
C28 C29 H29A 109.5
C28 C29 H29B 109.5
H29A C29 H29B 108.1
N2 C30 H30 110.0
N2 C30 C33 101.89(9)
N2 C30 C37 109.83(10)
C33 C30 H30 110.0
C37 C30 H30 110.0
C37 C30 C33 114.96(10)
O6 C31 N2 125.88(12)
O6 C31 C32 125.70(11)
N2 C31 C32 108.37(10)
O7 C32 C31 107.94(9)
O7 C32 H32 110.6
O7 C32 C33 114.42(10)
C31 C32 H32 110.6
C31 C32 C33 102.36(9)
C33 C32 H32 110.6
C30 C33 C34 114.64(10)
C32 C33 C30 101.93(9)
C32 C33 C34 114.64(10)
C42 C33 C30 108.29(10)
C42 C33 C32 105.56(10)
C42 C33 C34 110.99(10)
C35 C34 C33 113.52(10)
C38 C34 C33 110.06(10)
C38 C34 C35 106.40(10)
C38 C34 C41 103.09(10)
C41 C34 C33 112.43(10)
C41 C34 C35 110.65(10)
O9 C35 C34 106.09(9)
O9 C35 H35 108.6
O9 C35 C36 111.49(10)
C34 C35 H35 108.6
C36 C35 C34 113.36(11)
C36 C35 H35 108.6
C35 C36 H36A 110.0
C35 C36 H36B 110.0
H36A C36 H36B 108.4
C37 C36 C35 108.48(10)
C37 C36 H36A 110.0
C37 C36 H36B 110.0
C30 C37 H37A 109.4
C30 C37 H37B 109.4
C36 C37 C30 111.01(10)
C36 C37 H37A 109.4
C36 C37 H37B 109.4
H37A C37 H37B 108.0
O8 C38 C34 124.91(12)
O8 C38 C39 124.99(12)
C39 C38 C34 110.07(11)
C38 C39 H39A 110.4
C38 C39 H39B 110.4
C38 C39 C40 106.51(11)
H39A C39 H39B 108.6
C40 C39 H39A 110.4
C40 C39 H39B 110.4
C39 C40 H40A 110.9
C39 C40 H40B 110.9
C39 C40 C41 104.47(11)
H40A C40 H40B 108.9
C41 C40 H40A 110.9
C41 C40 H40B 110.9
C34 C41 H41A 110.3
C34 C41 H41B 110.3
C40 C41 C34 107.10(10)
C40 C41 H41A 110.3
C40 C41 H41B 110.3
H41A C41 H41B 108.5
C33 C42 H42A 109.5
C33 C42 H42B 109.5
C33 C42 H42C 109.5
H42A C42 H42B 109.5
H42A C42 H42C 109.5
H42B C42 H42C 109.5
O9 C43 H43A 108.7
O9 C43 H43B 108.7
O10 C43 O9 114.26(13)
O10 C43 H43A 108.7
O10 C43 H43B 108.7
H43A C43 H43B 107.6
O10 C44 H44A 109.5
O10 C44 H44B 109.5
O10 C44 H44C 109.5
H44A C44 H44B 109.5
H44A C44 H44C 109.5
H44B C44 H44C 109.5

loop_
_geom_bond_atom_site_label_1
_geom_bond_atom_site_label_2
_geom_bond_distance
O1 C8 1.2414(15)
O2 H2 0.8200
O2 C9 1.4191(14)
O3 C19 1.2112(17)
O4 C14 1.4466(15)
O4 C21 1.4031(16)
O5 C21 1.4001(17)
O5 C22 1.4250(19)
N1 C7 1.4615(16)
N1 C8 1.3347(16)
N1 C11 1.4723(16)
C1 H1 0.9300
C1 C2 1.385(3)
C1 C6 1.387(2)
C2 H2A 0.9300
C2 C3 1.374(3)
C3 H3 0.9300
C3 C4 1.366(3)
C4 H4 0.9300
C4 C5 1.394(2)
C5 H5 0.9300
C5 C6 1.378(2)
C6 C7 1.5107(18)
C7 H7A 0.9700
C7 H7B 0.9700
C8 C9 1.5294(17)
C9 H9 0.9800
C9 C10 1.5450(16)
C10 C11 1.5553(17)
C10 C15 1.5599(17)
C10 C20 1.5471(16)
C11 H11 0.9800
C11 C12 1.5285(17)
C12 H12A 0.9700
C12 H12B 0.9700
C12 C13 1.5198(18)
C13 H13A 0.9700
C13 H13B 0.9700
C13 C14 1.5158(18)
C14 H14 0.9800
C14 C15 1.5517(16)
C15 C16 1.5464(17)
C15 C19 1.5467(16)
C16 H16A 0.9700
C16 H16B 0.9700
C16 C17 1.5407(18)
C17 H17A 0.9700
C17 H17B 0.9700
C17 C18 1.520(2)
C18 H18A 0.9700
C18 H18B 0.9700
C18 C19 1.504(2)
C20 H20A 0.9600
C20 H20B 0.9600
C20 H20C 0.9600
C21 H21A 0.9700
C21 H21B 0.9700
C22 H22A 0.9600
C22 H22B 0.9600
C22 H22C 0.9600
O6 C31 1.2393(15)
O7 H7 0.8200
O7 C32 1.4189(14)
O8 C38 1.2105(17)
O9 C35 1.4416(15)
O9 C43 1.4058(17)
O10 C43 1.3973(19)
O10 C44 1.422(2)
N2 C29 1.4651(16)
N2 C30 1.4708(16)
N2 C31 1.3337(16)
C23 H23 0.9300
C23 C24 1.389(2)
C23 C28 1.388(2)
C24 H24 0.9300
C24 C25 1.379(3)
C25 H25 0.9300
C25 C26 1.387(3)
C26 H26 0.9300
C26 C27 1.386(2)
C27 H27 0.9300
C27 C28 1.3896(19)
C28 C29 1.5086(18)
C29 H29A 0.9700
C29 H29B 0.9700
C30 H30 0.9800
C30 C33 1.5526(17)
C30 C37 1.5240(18)
C31 C32 1.5349(17)
C32 H32 0.9800
C32 C33 1.5491(16)
C33 C34 1.5607(17)
C33 C42 1.5481(16)
C34 C35 1.5535(16)
C34 C38 1.5470(16)
C34 C41 1.5492(17)
C35 H35 0.9800
C35 C36 1.5213(19)
C36 H36A 0.9700
C36 H36B 0.9700
C36 C37 1.5184(18)
C37 H37A 0.9700
C37 H37B 0.9700
C38 C39 1.5037(19)
C39 H39A 0.9700
C39 H39B 0.9700
C39 C40 1.523(2)
C40 H40A 0.9700
C40 H40B 0.9700
C40 C41 1.5404(18)
C41 H41A 0.9700
C41 H41B 0.9700
C42 H42A 0.9600
C42 H42B 0.9600
C42 H42C 0.9600
C43 H43A 0.9700
C43 H43B 0.9700
C44 H44A 0.9600
C44 H44B 0.9600
C44 H44C 0.9600
